data_7226815
loop_
_publ_author_name
'Ma, Li'
'Du, Peng'
'Yang, Jin'
'Liu, Ying-Ying'
'Liu, Xiao-Li'
'Ma, Jian-Fang'

_publ_section_title
;
 Two heterotrimetallic organic frameworks constructed using a
 functionalized Schiff base ligand: syntheses, structures and visible
 photocatalytic activities for the degradation of chlorophenols
;
_journal_issue 101
_journal_name_full 'RSC Adv.'
_journal_page_first 98611
_journal_paper_doi 10.1039/C6RA18817F
_journal_volume 6
_journal_year 2016
_chemical_formula_sum 'C48 H58 Fe N4 Na O17 Zn'
_chemical_formula_weight 1107.19
_chemical_name_systematic
;
 ?
;
_space_group_IT_number 14
_symmetry_cell_setting monoclinic
_symmetry_space_group_name_Hall '-P 2ybc'
_symmetry_space_group_name_H-M 'P 1 21/c 1'
_atom_sites_solution_hydrogens geom
_atom_sites_solution_primary direct
_atom_sites_solution_secondary difmap
_audit_creation_method SHELXL-97
_audit_update_record
;
2016-09-02 deposited with the CCDC.
2016-09-30 downloaded from the CCDC.
;
_cell_angle_alpha 90.00
_cell_angle_beta 104.466(8)
_cell_angle_gamma 90.00
_cell_formula_units_Z 4
_cell_length_a 24.05(2)
_cell_length_b 12.458(13)
_cell_length_c 18.14(3)
_cell_measurement_reflns_used 3855
_cell_measurement_temperature 293(2)
_cell_measurement_theta_max 22.1700
_cell_measurement_theta_min 3.5100
_cell_volume 5263(11)
_computing_cell_refinement 'CrysAlisPro(1.171.35.21) (Agilent Tech., 2012)'
_computing_data_collection 'CrysAlisPro(1.171.35.21) (Agilent Tech., 2012)'
_computing_data_reduction 'CrysAlisPro(1.171.35.21) (Agilent Tech., 2012)'
_computing_structure_refinement 'SHELXL-97 (Sheldrick, 2008)'
_computing_structure_solution 'SHELXL-97 (Sheldrick, 2008)'
_diffrn_ambient_temperature 293(2)
_diffrn_detector_area_resol_mean 10.0
_diffrn_measured_fraction_theta_full 0.994
_diffrn_measured_fraction_theta_max 0.847
_diffrn_measurement_device_type 'Oxford Diffraction Gemini R Ultra'
_diffrn_measurement_method '\w scan'
_diffrn_radiation_monochromator graphite
_diffrn_radiation_source 'fine-focus sealed tube'
_diffrn_radiation_type MoK\a
_diffrn_radiation_wavelength 0.71073
_diffrn_reflns_av_R_equivalents 0.0625
_diffrn_reflns_av_sigmaI/netI 0.1636
_diffrn_reflns_limit_h_max 30
_diffrn_reflns_limit_h_min -19
_diffrn_reflns_limit_k_max 16
_diffrn_reflns_limit_k_min -10
_diffrn_reflns_limit_l_max 22
_diffrn_reflns_limit_l_min -24
_diffrn_reflns_number 22406
_diffrn_reflns_theta_full 25.00
_diffrn_reflns_theta_max 29.30
_diffrn_reflns_theta_min 3.01
_exptl_absorpt_coefficient_mu 0.812
_exptl_absorpt_correction_T_max 0.8743
_exptl_absorpt_correction_T_min 0.8227
_exptl_absorpt_correction_type multi-scan
_exptl_absorpt_process_details multi-scan
_exptl_crystal_colour red
_exptl_crystal_density_diffrn 1.397
_exptl_crystal_density_method 'not measured'
_exptl_crystal_description block
_exptl_crystal_F_000 2308
_exptl_crystal_size_max 0.25
_exptl_crystal_size_mid 0.24
_exptl_crystal_size_min 0.17
_platon_squeeze_details
;
;
_refine_diff_density_max 1.094
_refine_diff_density_min -0.982
_refine_diff_density_rms 0.108
_refine_ls_extinction_method none
_refine_ls_goodness_of_fit_ref 1.179
_refine_ls_hydrogen_treatment mixed
_refine_ls_matrix_type full
_refine_ls_number_parameters 554
_refine_ls_number_reflns 12190
_refine_ls_number_restraints 171
_refine_ls_restrained_S_all 1.307
_refine_ls_R_factor_all 0.1900
_refine_ls_R_factor_gt 0.1000
_refine_ls_shift/su_max 0.000
_refine_ls_shift/su_mean 0.000
_refine_ls_structure_factor_coef Fsqd
_refine_ls_weighting_details 'calc w=1/[\s^2^(Fo^2^)+(0.0716P)^2^+0.0000P] where P=(Fo^2^+2Fc^2^)/3'
_refine_ls_weighting_scheme calc
_refine_ls_wR_factor_gt 0.2424
_refine_ls_wR_factor_ref 0.2714
_reflns_number_gt 4602
_reflns_number_total 12190
_reflns_threshold_expression >2\s(I)
_cod_data_source_file c6ra18817f2.cif
_cod_data_source_block Compound-2
_cod_original_cell_volume 5263(10)
_cod_original_sg_symbol_H-M P21/c
_cod_database_code 7226815

loop_
_symmetry_equiv_pos_as_xyz
'x, y, z'
'-x, y+1/2, -z+1/2'
'-x, -y, -z'
'x, -y-1/2, z-1/2'

loop_
_atom_site_label
_atom_site_type_symbol
_atom_site_fract_x
_atom_site_fract_y
_atom_site_fract_z
_atom_site_U_iso_or_equiv
_atom_site_adp_type
_atom_site_occupancy
_atom_site_symmetry_multiplicity
_atom_site_calc_flag
_atom_site_refinement_flags
Na1 Na 1.08198(14) 0.0247(3) 1.1067(2) 0.0878(12) Uani 1 1 d D
Fe1 Fe 0.64219(4) 0.23009(8) 0.58440(5) 0.0395(3) Uani 1 1 d .
Zn1 Zn 0.14402(5) 0.16886(13) 0.23442(7) 0.1066(5) Uani 1 1 d .
C1 C 0.2066(3) 0.0682(8) 0.1378(5) 0.078(3) Uani 1 1 d .
C2 C 0.2630(3) 0.0226(6) 0.1363(3) 0.0474(18) Uani 1 1 d .
C3 C 0.2692(3) -0.0446(6) 0.0773(4) 0.0543(19) Uani 1 1 d .
H38 H 0.2376 -0.0602 0.0374 0.065 Uiso 1 1 calc R
C4 C 0.3220(3) -0.0875(5) 0.0783(3) 0.0401(16) Uani 1 1 d .
C5 C 0.3687(3) -0.0688(5) 0.1408(3) 0.0392(15) Uani 1 1 d .
H36 H 0.4040 -0.1005 0.1421 0.047 Uiso 1 1 calc R
C6 C 0.3634(3) -0.0038(5) 0.2007(3) 0.0390(15) Uani 1 1 d .
C7 C 0.3099(3) 0.0431(6) 0.1954(3) 0.0443(17) Uani 1 1 d .
H40 H 0.3058 0.0902 0.2334 0.053 Uiso 1 1 calc R
C8 C 0.3322(3) -0.1557(6) 0.0149(3) 0.0474(18) Uani 1 1 d .
C9 C 0.4137(3) 0.0105(6) 0.2660(3) 0.0453(17) Uani 1 1 d .
H34A H 0.4250 -0.0582 0.2903 0.054 Uiso 1 1 calc R
H34B H 0.4457 0.0387 0.2485 0.054 Uiso 1 1 calc R
C10 C 0.4442(3) 0.1057(5) 0.3838(3) 0.0386(15) Uani 1 1 d .
C11 C 0.4982(3) 0.0679(5) 0.3954(3) 0.0386(16) Uani 1 1 d .
H29 H 0.5080 0.0214 0.3606 0.046 Uiso 1 1 calc R
C12 C 0.5395(3) 0.1002(6) 0.4613(3) 0.0434(17) Uani 1 1 d .
C13 C 0.5249(3) 0.1711(5) 0.5156(3) 0.0362(15) Uani 1 1 d .
C14 C 0.4676(3) 0.2060(5) 0.5027(3) 0.0336(14) Uani 1 1 d .
C15 C 0.4282(3) 0.1732(5) 0.4365(3) 0.0359(15) Uani 1 1 d .
H27 H 0.3904 0.1969 0.4271 0.043 Uiso 1 1 calc R
C16 C 0.4488(3) 0.2835(5) 0.5576(3) 0.0380(15) Uani 1 1 d .
C17 C 0.4776(3) 0.3923(6) 0.5552(4) 0.063(2) Uani 1 1 d .
H32A H 0.5185 0.3831 0.5678 0.094 Uiso 1 1 calc R
H32B H 0.4674 0.4399 0.5913 0.094 Uiso 1 1 calc R
H32C H 0.4650 0.4222 0.5050 0.094 Uiso 1 1 calc R
C18 C 0.3849(3) 0.3025(6) 0.5384(4) 0.0539(19) Uani 1 1 d .
H33A H 0.3654 0.2354 0.5393 0.081 Uiso 1 1 calc R
H33B H 0.3728 0.3337 0.4886 0.081 Uiso 1 1 calc R
H33C H 0.3758 0.3504 0.5752 0.081 Uiso 1 1 calc R
C19 C 0.4661(3) 0.2365(6) 0.6420(3) 0.056(2) Uani 1 1 d .
H31A H 0.4479 0.1681 0.6430 0.083 Uiso 1 1 calc R
H31B H 0.4538 0.2852 0.6758 0.083 Uiso 1 1 calc R
H31C H 0.5070 0.2279 0.6580 0.083 Uiso 1 1 calc R
C20 C 0.5970(3) 0.0559(6) 0.4716(3) 0.0393(16) Uani 1 1 d .
H23 H 0.6011 -0.0047 0.4436 0.047 Uiso 1 1 calc R
C21 C 0.6961(3) 0.0385(6) 0.5306(3) 0.0450(17) Uani 1 1 d .
H22A H 0.7239 0.0794 0.5115 0.054 Uiso 1 1 calc R
H22B H 0.6914 -0.0314 0.5063 0.054 Uiso 1 1 calc R
C22 C 0.7156(3) 0.0271(6) 0.6167(3) 0.0459(17) Uani 1 1 d .
H21A H 0.6937 -0.0288 0.6338 0.055 Uiso 1 1 calc R
H21B H 0.7559 0.0077 0.6318 0.055 Uiso 1 1 calc R
C23 C 0.7403(3) 0.1566(6) 0.7158(3) 0.0488(18) Uani 1 1 d .
H20 H 0.7696 0.1085 0.7367 0.059 Uiso 1 1 calc R
C24 C 0.7373(3) 0.2513(5) 0.7579(3) 0.0436(17) Uani 1 1 d .
C25 C 0.7797(3) 0.2614(7) 0.8297(4) 0.064(2) Uani 1 1 d .
H11 H 0.8057 0.2063 0.8473 0.076 Uiso 1 1 calc R
C26 C 0.7810(3) 0.3527(7) 0.8709(4) 0.060(2) Uani 1 1 d .
C27 C 0.7425(3) 0.4346(6) 0.8450(4) 0.0520(18) Uani 1 1 d .
H15 H 0.7445 0.4963 0.8744 0.062 Uiso 1 1 calc R
C28 C 0.7004(3) 0.4286(6) 0.7762(3) 0.0467(17) Uani 1 1 d .
C29 C 0.6972(3) 0.3328(6) 0.7332(3) 0.0451(17) Uani 1 1 d .
C30 C 0.6573(3) 0.5218(6) 0.7498(4) 0.0523(19) Uani 1 1 d .
C31 C 0.6595(4) 0.5566(7) 0.6692(4) 0.082(3) Uani 1 1 d .
H19A H 0.6977 0.5802 0.6700 0.124 Uiso 1 1 calc R
H19B H 0.6330 0.6143 0.6524 0.124 Uiso 1 1 calc R
H19C H 0.6494 0.4969 0.6350 0.124 Uiso 1 1 calc R
C32 C 0.5970(3) 0.4830(8) 0.7480(4) 0.079(3) Uani 1 1 d .
H18A H 0.5701 0.5405 0.7315 0.118 Uiso 1 1 calc R
H18B H 0.5955 0.4602 0.7980 0.118 Uiso 1 1 calc R
H18C H 0.5872 0.4239 0.7132 0.118 Uiso 1 1 calc R
C33 C 0.6713(4) 0.6214(8) 0.8014(4) 0.082(3) Uani 1 1 d .
H17A H 0.7094 0.6459 0.8026 0.123 Uiso 1 1 calc R
H17B H 0.6692 0.6030 0.8520 0.123 Uiso 1 1 calc R
H17C H 0.6442 0.6773 0.7818 0.123 Uiso 1 1 calc R
C34 C 0.8520(4) 0.2824(8) 0.9731(5) 0.095(3) Uani 1 1 d .
H9A H 0.8750 0.2569 0.9397 0.114 Uiso 1 1 calc R
H9B H 0.8268 0.2246 0.9801 0.114 Uiso 1 1 calc R
C35 C 0.8908(3) 0.3134(7) 1.0490(4) 0.069(2) Uani 1 1 d .
C36 C 0.9447(3) 0.2646(8) 1.0702(5) 0.080(3) Uani 1 1 d .
H5 H 0.9557 0.2187 1.0359 0.096 Uiso 1 1 calc R
C37 C 0.9816(3) 0.2815(8) 1.1389(6) 0.085(3) Uani 1 1 d D
C38 C 0.9652(4) 0.3496(8) 1.1875(5) 0.078(3) Uani 1 1 d .
H3 H 0.9899 0.3615 1.2351 0.094 Uiso 1 1 calc R
C39 C 0.9148(4) 0.4003(8) 1.1692(5) 0.078(3) Uani 1 1 d .
C40 C 0.8762(3) 0.3818(8) 1.1007(5) 0.080(3) Uani 1 1 d .
H7 H 0.8405 0.4152 1.0893 0.096 Uiso 1 1 calc R
C41 C 0.8967(6) 0.4756(12) 1.2244(8) 0.131(5) Uani 1 1 d .
C42 C 1.0419(5) 0.2301(9) 1.1575(7) 0.121(5) Uani 1 1 d D
N1 N 0.7066(2) 0.1306(5) 0.6514(3) 0.0422(13) Uani 1 1 d .
N2 N 0.6421(2) 0.0944(4) 0.5165(3) 0.0406(13) Uani 1 1 d .
O1 O 0.2035(2) 0.1368(5) 0.1859(3) 0.0770(16) Uani 1 1 d U
O2 O 0.1637(3) 0.0264(7) 0.0931(4) 0.117(2) Uani 1 1 d U
O1W O 0.1877(5) 0.2726(11) 0.3176(7) 0.170(4) Uani 0.80 1 d PU
O3 O 0.2898(2) -0.1985(5) -0.0321(3) 0.0639(14) Uani 1 1 d U
O2W O 1.0732(5) 0.0667(11) 0.9983(6) 0.167(5) Uani 0.70 1 d PDU
O2W' O 1.0260(13) -0.141(2) 1.0787(17) 0.163(6) Uiso 0.30 1 d PDU
O4 O 0.3820(2) -0.1681(4) 0.0079(2) 0.0534(12) Uani 1 1 d U
O5 O 1.0523(4) 0.1725(9) 1.1055(5) 0.145(3) Uani 1 1 d U
O6 O 1.0692(4) 0.2347(8) 1.2171(6) 0.161(3) Uani 1 1 d U
O7 O 0.9285(4) 0.4756(8) 1.2891(5) 0.155(3) Uani 1 1 d U
O8 O 0.8608(4) 0.5416(8) 1.1991(5) 0.137(3) Uani 1 1 d U
O9 O 0.39964(18) 0.0829(4) 0.3196(2) 0.0541(12) Uani 1 1 d U
O10 O 0.8193(2) 0.3701(5) 0.9398(3) 0.0872(17) Uani 1 1 d U
O11 O 0.56406(17) 0.1968(3) 0.5783(2) 0.0377(10) Uani 1 1 d U
O12 O 0.65612(18) 0.3213(4) 0.6688(2) 0.0490(12) Uani 1 1 d U

loop_
_atom_site_aniso_label
_atom_site_aniso_U_11
_atom_site_aniso_U_22
_atom_site_aniso_U_33
_atom_site_aniso_U_23
_atom_site_aniso_U_13
_atom_site_aniso_U_12
Na1 0.070(2) 0.102(3) 0.101(3) 0.030(2) 0.0396(19) 0.041(2)
Fe1 0.0357(5) 0.0491(6) 0.0312(5) 0.0025(4) 0.0035(4) -0.0002(4)
Zn1 0.0841(9) 0.1333(13) 0.1140(10) 0.0384(8) 0.0464(7) 0.0432(8)
C1 0.046(5) 0.105(8) 0.071(5) -0.029(5) -0.008(4) 0.014(5)
C2 0.041(4) 0.056(5) 0.044(4) -0.015(3) 0.008(3) 0.006(3)
C3 0.047(4) 0.065(6) 0.044(4) -0.006(4) 0.000(3) 0.003(4)
C4 0.047(4) 0.038(4) 0.035(3) -0.008(3) 0.008(3) 0.005(3)
C5 0.035(4) 0.042(4) 0.043(3) 0.003(3) 0.013(3) 0.000(3)
C6 0.043(4) 0.044(4) 0.030(3) 0.001(3) 0.009(3) 0.005(3)
C7 0.053(4) 0.047(4) 0.032(3) -0.003(3) 0.009(3) 0.003(3)
C8 0.064(5) 0.042(4) 0.031(3) 0.001(3) 0.001(3) 0.005(4)
C9 0.040(4) 0.065(5) 0.030(3) -0.008(3) 0.007(3) 0.011(3)
C10 0.037(4) 0.044(4) 0.032(3) -0.010(3) 0.002(3) -0.007(3)
C11 0.035(4) 0.052(5) 0.027(3) -0.008(3) 0.005(3) -0.003(3)
C12 0.043(4) 0.055(5) 0.033(3) -0.004(3) 0.010(3) -0.006(3)
C13 0.046(4) 0.037(4) 0.028(3) 0.003(3) 0.012(3) -0.009(3)
C14 0.040(4) 0.035(4) 0.031(3) 0.003(3) 0.018(3) -0.002(3)
C15 0.032(3) 0.038(4) 0.037(3) 0.004(3) 0.006(3) 0.004(3)
C16 0.044(4) 0.035(4) 0.037(3) -0.008(3) 0.012(3) -0.009(3)
C17 0.061(5) 0.050(5) 0.082(5) -0.008(4) 0.027(4) -0.009(4)
C18 0.049(4) 0.059(5) 0.052(4) -0.016(4) 0.009(3) 0.012(4)
C19 0.059(5) 0.071(6) 0.042(4) -0.011(4) 0.022(3) -0.004(4)
C20 0.037(4) 0.054(5) 0.028(3) 0.002(3) 0.011(3) 0.005(3)
C21 0.035(4) 0.056(5) 0.044(4) -0.005(3) 0.010(3) 0.009(3)
C22 0.048(4) 0.043(4) 0.042(4) 0.009(3) 0.003(3) 0.008(3)
C23 0.045(4) 0.059(5) 0.034(4) 0.013(3) -0.004(3) 0.001(4)
C24 0.051(4) 0.040(5) 0.033(3) 0.000(3) -0.001(3) -0.002(3)
C25 0.057(5) 0.058(6) 0.060(5) 0.003(4) -0.014(4) 0.002(4)
C26 0.055(5) 0.074(6) 0.041(4) -0.009(4) -0.004(3) -0.009(4)
C27 0.060(5) 0.048(5) 0.043(4) 0.000(3) 0.004(3) -0.002(4)
C28 0.051(4) 0.054(5) 0.036(3) -0.002(3) 0.013(3) 0.001(4)
C29 0.042(4) 0.057(5) 0.037(3) 0.006(3) 0.011(3) 0.001(3)
C30 0.057(5) 0.049(5) 0.044(4) -0.006(3) -0.001(3) 0.008(4)
C31 0.122(8) 0.065(6) 0.060(5) 0.013(4) 0.022(5) 0.028(6)
C32 0.058(6) 0.107(8) 0.070(5) -0.023(5) 0.014(4) 0.003(5)
C33 0.087(7) 0.084(7) 0.071(5) -0.012(5) 0.012(5) 0.021(5)
C34 0.107(8) 0.070(7) 0.071(6) -0.007(5) -0.046(5) 0.022(6)
C35 0.056(5) 0.069(6) 0.065(5) 0.006(4) -0.017(4) 0.013(4)
C36 0.062(6) 0.095(8) 0.073(6) -0.008(5) -0.002(4) 0.027(5)
C37 0.047(5) 0.089(8) 0.097(7) 0.003(6) -0.022(5) 0.027(5)
C38 0.048(5) 0.093(8) 0.074(6) -0.010(5) -0.025(4) 0.000(5)
C39 0.063(6) 0.099(8) 0.062(5) -0.037(5) 0.001(4) -0.003(5)
C40 0.048(5) 0.092(7) 0.091(6) -0.036(6) -0.001(4) 0.017(5)
C41 0.093(9) 0.136(13) 0.132(11) -0.005(9) -0.033(8) -0.028(8)
C42 0.169(12) 0.070(8) 0.086(8) -0.016(6) -0.037(8) 0.001(7)
N1 0.040(3) 0.044(4) 0.041(3) 0.003(3) 0.006(2) -0.002(3)
N2 0.031(3) 0.055(4) 0.033(3) -0.004(3) 0.002(2) -0.001(3)
O1 0.065(3) 0.100(4) 0.065(3) -0.022(3) 0.015(2) 0.024(3)
O2 0.071(3) 0.147(5) 0.119(4) -0.059(4) -0.001(3) 0.029(3)
O1W 0.127(7) 0.203(9) 0.176(8) -0.111(7) 0.032(6) -0.005(7)
O3 0.049(3) 0.085(4) 0.052(3) -0.025(3) 0.002(2) 0.003(3)
O2W 0.096(7) 0.198(9) 0.167(8) -0.077(7) -0.039(6) 0.081(7)
O4 0.042(3) 0.074(3) 0.047(2) -0.012(2) 0.016(2) 0.005(2)
O5 0.115(4) 0.152(5) 0.155(5) 0.004(4) 0.008(4) 0.039(4)
O6 0.119(5) 0.162(6) 0.163(5) -0.031(5) -0.036(4) 0.045(4)
O7 0.143(5) 0.173(5) 0.133(5) -0.050(4) 0.004(4) 0.009(4)
O8 0.103(5) 0.154(6) 0.140(5) -0.073(4) 0.004(4) 0.015(4)
O9 0.038(2) 0.078(3) 0.041(2) -0.021(2) -0.0011(19) 0.010(2)
O10 0.077(3) 0.091(4) 0.070(3) -0.023(3) -0.026(3) 0.007(3)
O11 0.036(2) 0.046(3) 0.030(2) -0.0096(19) 0.0063(17) -0.0039(19)
O12 0.048(3) 0.054(3) 0.036(2) -0.006(2) -0.0054(19) 0.012(2)

loop_
_atom_type_symbol
_atom_type_description
_atom_type_scat_dispersion_real
_atom_type_scat_dispersion_imag
_atom_type_scat_source
C C 0.0033 0.0016 'International Tables Vol C Tables 4.2.6.8 and 6.1.1.4'
H H 0.0000 0.0000 'International Tables Vol C Tables 4.2.6.8 and 6.1.1.4'
N N 0.0061 0.0033 'International Tables Vol C Tables 4.2.6.8 and 6.1.1.4'
O O 0.0106 0.0060 'International Tables Vol C Tables 4.2.6.8 and 6.1.1.4'
Na Na 0.0362 0.0249 'International Tables Vol C Tables 4.2.6.8 and 6.1.1.4'
Fe Fe 0.3463 0.8444 'International Tables Vol C Tables 4.2.6.8 and 6.1.1.4'
Zn Zn 0.2839 1.4301 'International Tables Vol C Tables 4.2.6.8 and 6.1.1.4'

loop_
_geom_angle_atom_site_label_1
_geom_angle_atom_site_label_2
_geom_angle_atom_site_label_3
_geom_angle
_geom_angle_site_symmetry_1
_geom_angle_site_symmetry_3
O2W' Na1 O2W 95.6(8) . .
O2W' Na1 O5 127.3(8) . .
O2W Na1 O5 78.2(4) . .
O2W' Na1 O2 118.7(8) . 1_656
O2W Na1 O2 75.3(4) . 1_656
O5 Na1 O2 110.2(4) . 1_656
O2W' Na1 O7 75.7(8) . 2_747
O2W Na1 O7 167.2(5) . 2_747
O5 Na1 O7 99.3(4) . 2_747
O2 Na1 O7 117.1(4) 1_656 2_747
O2W' Na1 C42 126.0(8) . .
O2W Na1 C42 96.8(4) . .
O5 Na1 C42 18.6(3) . .
O2 Na1 C42 115.3(4) 1_656 .
O7 Na1 C42 81.2(4) 2_747 .
O2W' Na1 C1 132.3(8) . 1_656
O2W Na1 C1 89.5(4) . 1_656
O5 Na1 C1 100.2(4) . 1_656
O2 Na1 C1 20.1(2) 1_656 1_656
O7 Na1 C1 103.3(3) 2_747 1_656
C42 Na1 C1 100.1(3) . 1_656
O2W' Na1 Zn1 143.4(7) . 1_656
O2W Na1 Zn1 120.8(4) . 1_656
O5 Na1 Zn1 64.0(3) . 1_656
O2 Na1 Zn1 77.3(2) 1_656 1_656
O7 Na1 Zn1 67.8(3) 2_747 1_656
C42 Na1 Zn1 51.9(2) . 1_656
C1 Na1 Zn1 57.39(19) 1_656 1_656
O2W' Na1 C41 89.2(8) . 2_747
O2W Na1 C41 175.0(5) . 2_747
O5 Na1 C41 99.7(4) . 2_747
O2 Na1 C41 101.5(4) 1_656 2_747
O7 Na1 C41 17.1(4) 2_747 2_747
C42 Na1 C41 81.2(4) . 2_747
C1 Na1 C41 86.4(3) 1_656 2_747
Zn1 Na1 C41 54.5(3) 1_656 2_747
O12 Fe1 O11 98.83(18) . .
O12 Fe1 O4 104.3(2) . 2_655
O11 Fe1 O4 90.74(18) . 2_655
O12 Fe1 N2 161.43(19) . .
O11 Fe1 N2 86.16(19) . .
O4 Fe1 N2 93.4(2) 2_655 .
O12 Fe1 N1 86.0(2) . .
O11 Fe1 N1 118.5(2) . .
O4 Fe1 N1 147.5(2) 2_655 .
N2 Fe1 N1 76.0(2) . .
O12 Fe1 O3 96.0(2) . 2_655
O11 Fe1 O3 150.14(17) . 2_655
O4 Fe1 O3 60.40(18) 2_655 2_655
N2 Fe1 O3 88.0(2) . 2_655
N1 Fe1 O3 88.2(2) . 2_655
O12 Fe1 C8 102.6(2) . 2_655
O11 Fe1 C8 120.1(2) . 2_655
O4 Fe1 C8 29.89(19) 2_655 2_655
N2 Fe1 C8 90.0(2) . 2_655
N1 Fe1 C8 118.2(2) . 2_655
O3 Fe1 C8 30.53(19) 2_655 2_655
O1 Zn1 O6 142.5(4) . 1_454
O1 Zn1 O8 106.0(4) . 2_646
O6 Zn1 O8 103.9(4) 1_454 2_646
O1 Zn1 O1W 99.5(4) . .
O6 Zn1 O1W 97.8(4) 1_454 .
O8 Zn1 O1W 98.7(5) 2_646 .
O1 Zn1 C42 122.0(3) . 1_454
O6 Zn1 C42 22.6(4) 1_454 1_454
O8 Zn1 C42 111.2(4) 2_646 1_454
O1W Zn1 C42 116.4(4) . 1_454
O1 Zn1 Na1 78.7(2) . 1_454
O6 Zn1 Na1 82.3(3) 1_454 1_454
O8 Zn1 Na1 84.2(3) 2_646 1_454
O1W Zn1 Na1 177.0(4) . 1_454
C42 Zn1 Na1 63.0(3) 1_454 1_454
O1 C1 O2 124.0(8) . .
O1 C1 C2 119.7(7) . .
O2 C1 C2 116.0(8) . .
O1 C1 Na1 91.5(5) . 1_454
O2 C1 Na1 34.0(4) . 1_454
C2 C1 Na1 144.8(6) . 1_454
C7 C2 C3 119.2(6) . .
C7 C2 C1 119.5(6) . .
C3 C2 C1 121.3(6) . .
C4 C3 C2 119.9(6) . .
C4 C3 H38 120.0 . .
C2 C3 H38 120.0 . .
C3 C4 C5 119.8(6) . .
C3 C4 C8 122.6(6) . .
C5 C4 C8 117.6(6) . .
C6 C5 C4 121.3(6) . .
C6 C5 H36 119.4 . .
C4 C5 H36 119.4 . .
C5 C6 C7 117.0(6) . .
C5 C6 C9 118.8(6) . .
C7 C6 C9 124.2(6) . .
C2 C7 C6 122.7(6) . .
C2 C7 H40 118.6 . .
C6 C7 H40 118.6 . .
O4 C8 O3 120.7(6) . .
O4 C8 C4 119.6(6) . .
O3 C8 C4 119.7(7) . .
O4 C8 Fe1 55.7(3) . 2_645
O3 C8 Fe1 65.0(4) . 2_645
C4 C8 Fe1 175.1(5) . 2_645
O9 C9 C6 109.7(5) . .
O9 C9 H34A 109.7 . .
C6 C9 H34A 109.7 . .
O9 C9 H34B 109.7 . .
C6 C9 H34B 109.7 . .
H34A C9 H34B 108.2 . .
C11 C10 O9 124.5(5) . .
C11 C10 C15 121.4(5) . .
O9 C10 C15 114.0(5) . .
C10 C11 C12 118.9(6) . .
C10 C11 H29 120.6 . .
C12 C11 H29 120.6 . .
C11 C12 C13 121.1(6) . .
C11 C12 C20 116.6(6) . .
C13 C12 C20 122.3(5) . .
O11 C13 C14 121.7(5) . .
O11 C13 C12 119.8(6) . .
C14 C13 C12 118.4(5) . .
C15 C14 C13 118.6(5) . .
C15 C14 C16 119.8(5) . .
C13 C14 C16 121.5(5) . .
C14 C15 C10 121.6(6) . .
C14 C15 H27 119.2 . .
C10 C15 H27 119.2 . .
C17 C16 C18 107.3(6) . .
C17 C16 C14 109.3(5) . .
C18 C16 C14 113.5(5) . .
C17 C16 C19 110.0(5) . .
C18 C16 C19 106.6(5) . .
C14 C16 C19 110.1(5) . .
C16 C17 H32A 109.5 . .
C16 C17 H32B 109.5 . .
H32A C17 H32B 109.5 . .
C16 C17 H32C 109.5 . .
H32A C17 H32C 109.5 . .
H32B C17 H32C 109.5 . .
C16 C18 H33A 109.5 . .
C16 C18 H33B 109.5 . .
H33A C18 H33B 109.5 . .
C16 C18 H33C 109.5 . .
H33A C18 H33C 109.5 . .
H33B C18 H33C 109.5 . .
C16 C19 H31A 109.5 . .
C16 C19 H31B 109.5 . .
H31A C19 H31B 109.5 . .
C16 C19 H31C 109.5 . .
H31A C19 H31C 109.5 . .
H31B C19 H31C 109.5 . .
N2 C20 C12 124.6(6) . .
N2 C20 H23 117.7 . .
C12 C20 H23 117.7 . .
N2 C21 C22 105.2(5) . .
N2 C21 H22A 110.7 . .
C22 C21 H22A 110.7 . .
N2 C21 H22B 110.7 . .
C22 C21 H22B 110.7 . .
H22A C21 H22B 108.8 . .
N1 C22 C21 108.4(5) . .
N1 C22 H21A 110.0 . .
C21 C22 H21A 110.0 . .
N1 C22 H21B 110.0 . .
C21 C22 H21B 110.0 . .
H21A C22 H21B 108.4 . .
N1 C23 C24 126.3(6) . .
N1 C23 H20 116.8 . .
C24 C23 H20 116.8 . .
C29 C24 C23 123.9(6) . .
C29 C24 C25 120.1(6) . .
C23 C24 C25 115.9(6) . .
C26 C25 C24 118.9(7) . .
C26 C25 H11 120.6 . .
C24 C25 H11 120.6 . .
C25 C26 C27 120.8(6) . .
C25 C26 O10 123.5(7) . .
C27 C26 O10 115.8(7) . .
C26 C27 C28 122.6(7) . .
C26 C27 H15 118.7 . .
C28 C27 H15 118.7 . .
C27 C28 C29 117.7(6) . .
C27 C28 C30 120.9(6) . .
C29 C28 C30 121.3(6) . .
O12 C29 C24 120.2(6) . .
O12 C29 C28 119.9(6) . .
C24 C29 C28 119.8(6) . .
C32 C30 C31 109.2(6) . .
C32 C30 C33 109.4(6) . .
C31 C30 C33 107.3(7) . .
C32 C30 C28 109.2(6) . .
C31 C30 C28 108.9(6) . .
C33 C30 C28 112.7(6) . .
C30 C31 H19A 109.5 . .
C30 C31 H19B 109.5 . .
H19A C31 H19B 109.5 . .
C30 C31 H19C 109.5 . .
H19A C31 H19C 109.5 . .
H19B C31 H19C 109.5 . .
C30 C32 H18A 109.5 . .
C30 C32 H18B 109.5 . .
H18A C32 H18B 109.5 . .
C30 C32 H18C 109.5 . .
H18A C32 H18C 109.5 . .
H18B C32 H18C 109.5 . .
C30 C33 H17A 109.5 . .
C30 C33 H17B 109.5 . .
H17A C33 H17B 109.5 . .
C30 C33 H17C 109.5 . .
H17A C33 H17C 109.5 . .
H17B C33 H17C 109.5 . .
O10 C34 C35 110.4(7) . .
O10 C34 H9A 109.6 . .
C35 C34 H9A 109.6 . .
O10 C34 H9B 109.6 . .
C35 C34 H9B 109.6 . .
H9A C34 H9B 108.1 . .
C36 C35 C40 117.4(7) . .
C36 C35 C34 117.4(8) . .
C40 C35 C34 125.1(8) . .
C37 C36 C35 122.3(8) . .
C37 C36 H5 118.8 . .
C35 C36 H5 118.8 . .
C36 C37 C38 118.0(7) . .
C36 C37 C42 120.0(9) . .
C38 C37 C42 121.9(8) . .
C39 C38 C37 122.1(7) . .
C39 C38 H3 119.0 . .
C37 C38 H3 119.0 . .
C38 C39 C40 120.8(8) . .
C38 C39 C41 121.6(8) . .
C40 C39 C41 117.5(9) . .
C39 C40 C35 119.4(8) . .
C39 C40 H7 120.3 . .
C35 C40 H7 120.3 . .
O8 C41 O7 125.6(16) . .
O8 C41 C39 118.1(11) . .
O7 C41 C39 114.7(13) . .
O8 C41 Na1 99.9(10) . 2_757
O7 C41 Na1 29.6(7) . 2_757
C39 C41 Na1 142.0(9) . 2_757
O6 C42 O5 125.1(11) . .
O6 C42 C37 118.9(11) . .
O5 C42 C37 115.1(9) . .
O6 C42 Zn1 41.7(6) . 1_656
O5 C42 Zn1 84.1(6) . 1_656
C37 C42 Zn1 160.6(8) . 1_656
O6 C42 Na1 100.8(8) . .
O5 C42 Na1 29.9(6) . .
C37 C42 Na1 130.7(7) . .
Zn1 C42 Na1 65.1(2) 1_656 .
C23 N1 C22 118.7(6) . .
C23 N1 Fe1 125.5(5) . .
C22 N1 Fe1 115.6(4) . .
C20 N2 C21 121.2(6) . .
C20 N2 Fe1 123.7(5) . .
C21 N2 Fe1 114.7(4) . .
C1 O1 Zn1 131.0(6) . .
C1 O2 Na1 126.0(6) . 1_454
C8 O3 Fe1 84.5(4) . 2_645
C8 O4 Fe1 94.4(4) . 2_645
C42 O5 Na1 131.5(9) . .
C42 O6 Zn1 115.7(9) . 1_656
C41 O7 Na1 133.3(10) . 2_757
C41 O8 Zn1 117.1(9) . 2_656
C10 O9 C9 115.6(5) . .
C26 O10 C34 116.7(7) . .
C13 O11 Fe1 125.8(4) . .
C29 O12 Fe1 136.4(4) . .

loop_
_geom_bond_atom_site_label_1
_geom_bond_atom_site_label_2
_geom_bond_distance
_geom_bond_site_symmetry_2
Na1 O2W' 2.443(19) .
Na1 O2W 1.996(12) .
Na1 O5 1.972(11) .
Na1 O2 2.041(8) 1_656
Na1 O7 2.061(10) 2_747
Na1 C42 2.961(12) .
Na1 C1 2.958(10) 1_656
Na1 Zn1 3.015(5) 1_656
Na1 C41 3.040(15) 2_747
Fe1 O12 1.868(5) .
Fe1 O11 1.900(4) .
Fe1 O4 2.065(5) 2_655
Fe1 N2 2.091(6) .
Fe1 N1 2.114(5) .
Fe1 O3 2.269(5) 2_655
Fe1 C8 2.491(7) 2_655
Zn1 O1 1.900(6) .
Zn1 O6 1.931(8) 1_454
Zn1 O8 2.013(8) 2_646
Zn1 O1W 2.063(10) .
Zn1 C42 2.617(10) 1_454
Zn1 Na1 3.015(5) 1_454
C1 O1 1.237(9) .
C1 O2 1.254(9) .
C1 C2 1.479(10) .
C1 Na1 2.957(10) 1_454
C2 C7 1.371(8) .
C2 C3 1.394(9) .
C3 C4 1.374(9) .
C3 H38 0.9300 .
C4 C5 1.403(8) .
C4 C8 1.497(9) .
C5 C6 1.386(8) .
C5 H36 0.9300 .
C6 C7 1.396(9) .
C6 C9 1.477(8) .
C7 H40 0.9300 .
C8 O4 1.245(8) .
C8 O3 1.272(8) .
C8 Fe1 2.491(7) 2_645
C9 O9 1.426(7) .
C9 H34A 0.9700 .
C9 H34B 0.9700 .
C10 C11 1.348(8) .
C10 O9 1.400(7) .
C10 C15 1.398(8) .
C11 C12 1.408(8) .
C11 H29 0.9300 .
C12 C13 1.431(9) .
C12 C20 1.456(9) .
C13 O11 1.321(7) .
C13 C14 1.408(8) .
C14 C15 1.392(8) .
C14 C16 1.533(8) .
C15 H27 0.9300 .
C16 C17 1.528(9) .
C16 C18 1.507(9) .
C16 C19 1.595(9) .
C17 H32A 0.9600 .
C17 H32B 0.9600 .
C17 H32C 0.9600 .
C18 H33A 0.9600 .
C18 H33B 0.9600 .
C18 H33C 0.9600 .
C19 H31A 0.9600 .
C19 H31B 0.9600 .
C19 H31C 0.9600 .
C20 N2 1.275(7) .
C20 H23 0.9300 .
C21 N2 1.440(8) .
C21 C22 1.521(8) .
C21 H22A 0.9700 .
C21 H22B 0.9700 .
C22 N1 1.475(8) .
C22 H21A 0.9700 .
C22 H21B 0.9700 .
C23 N1 1.285(7) .
C23 C24 1.418(9) .
C23 H20 0.9300 .
C24 C29 1.394(9) .
C24 C25 1.447(8) .
C25 C26 1.357(11) .
C25 H11 0.9300 .
C26 C27 1.379(10) .
C26 O10 1.373(8) .
C27 C28 1.398(8) .
C27 H15 0.9300 .
C28 C29 1.417(10) .
C28 C30 1.552(10) .
C29 O12 1.336(7) .
C30 C32 1.521(10) .
C30 C31 1.538(10) .
C30 C33 1.540(10) .
C31 H19A 0.9600 .
C31 H19B 0.9600 .
C31 H19C 0.9600 .
C32 H18A 0.9600 .
C32 H18B 0.9600 .
C32 H18C 0.9600 .
C33 H17A 0.9600 .
C33 H17B 0.9600 .
C33 H17C 0.9600 .
C34 O10 1.393(9) .
C34 C35 1.508(10) .
C34 H9A 0.9700 .
C34 H9B 0.9700 .
C35 C36 1.396(10) .
C35 C40 1.377(11) .
C36 C37 1.353(11) .
C36 H5 0.9300 .
C37 C38 1.349(12) .
C37 C42 1.545(9) .
C38 C39 1.335(11) .
C38 H3 0.9300 .
C39 C40 1.371(10) .
C39 C41 1.512(17) .
C40 H7 0.9300 .
C41 O8 1.197(14) .
C41 O7 1.231(12) .
C41 Na1 3.040(15) 2_757
C42 O6 1.116(11) .
C42 O5 1.260(12) .
C42 Zn1 2.617(10) 1_656
O2 Na1 2.041(8) 1_454
O3 Fe1 2.269(5) 2_645
O4 Fe1 2.065(5) 2_645
O6 Zn1 1.931(8) 1_656
O7 Na1 2.061(10) 2_757
O8 Zn1 2.013(8) 2_656

loop_
_geom_torsion_atom_site_label_1
_geom_torsion_atom_site_label_2
_geom_torsion_atom_site_label_3
_geom_torsion_atom_site_label_4
_geom_torsion
_geom_torsion_site_symmetry_1
_geom_torsion_site_symmetry_4
O1 C1 C2 C7 10.7(14) . .
O2 C1 C2 C7 -163.2(8) . .
Na1 C1 C2 C7 -138.6(8) 1_454 .
O1 C1 C2 C3 -171.8(8) . .
O2 C1 C2 C3 14.3(13) . .
Na1 C1 C2 C3 38.9(14) 1_454 .
C7 C2 C3 C4 -1.2(11) . .
C1 C2 C3 C4 -178.7(8) . .
C2 C3 C4 C5 3.8(11) . .
C2 C3 C4 C8 -176.9(7) . .
C3 C4 C5 C6 -2.7(10) . .
C8 C4 C5 C6 178.0(6) . .
C4 C5 C6 C7 -0.9(10) . .
C4 C5 C6 C9 178.3(6) . .
C3 C2 C7 C6 -2.5(11) . .
C1 C2 C7 C6 175.0(7) . .
C5 C6 C7 C2 3.5(10) . .
C9 C6 C7 C2 -175.5(7) . .
C3 C4 C8 O4 160.5(7) . .
C5 C4 C8 O4 -20.2(10) . .
C3 C4 C8 O3 -18.1(11) . .
C5 C4 C8 O3 161.2(6) . .
C3 C4 C8 Fe1 178(6) . 2_645
C5 C4 C8 Fe1 -3(6) . 2_645
C5 C6 C9 O9 177.9(6) . .
C7 C6 C9 O9 -3.0(10) . .
O9 C10 C11 C12 177.7(6) . .
C15 C10 C11 C12 -1.8(10) . .
C10 C11 C12 C13 0.5(10) . .
C10 C11 C12 C20 179.2(6) . .
C11 C12 C13 O11 177.5(6) . .
C20 C12 C13 O11 -1.1(9) . .
C11 C12 C13 C14 1.6(9) . .
C20 C12 C13 C14 -177.0(6) . .
O11 C13 C14 C15 -178.1(5) . .
C12 C13 C14 C15 -2.3(9) . .
O11 C13 C14 C16 5.3(9) . .
C12 C13 C14 C16 -178.9(6) . .
C13 C14 C15 C10 1.1(9) . .
C16 C14 C15 C10 177.7(6) . .
C11 C10 C15 C14 1.1(10) . .
O9 C10 C15 C14 -178.5(5) . .
C15 C14 C16 C17 -110.5(7) . .
C13 C14 C16 C17 66.1(7) . .
C15 C14 C16 C18 9.3(8) . .
C13 C14 C16 C18 -174.2(6) . .
C15 C14 C16 C19 128.7(6) . .
C13 C14 C16 C19 -54.8(7) . .
C11 C12 C20 N2 162.4(6) . .
C13 C12 C20 N2 -18.9(10) . .
N2 C21 C22 N1 -44.6(7) . .
N1 C23 C24 C29 -2.2(12) . .
N1 C23 C24 C25 178.9(7) . .
C29 C24 C25 C26 -2.3(11) . .
C23 C24 C25 C26 176.7(7) . .
C24 C25 C26 C27 0.0(12) . .
C24 C25 C26 O10 179.7(7) . .
C25 C26 C27 C28 0.3(12) . .
O10 C26 C27 C28 -179.4(7) . .
C26 C27 C28 C29 1.5(11) . .
C26 C27 C28 C30 179.0(7) . .
C23 C24 C29 O12 4.5(11) . .
C25 C24 C29 O12 -176.6(6) . .
C23 C24 C29 C28 -174.7(6) . .
C25 C24 C29 C28 4.1(10) . .
C27 C28 C29 O12 177.1(6) . .
C30 C28 C29 O12 -0.4(10) . .
C27 C28 C29 C24 -3.7(10) . .
C30 C28 C29 C24 178.9(6) . .
C27 C28 C30 C32 -114.8(7) . .
C29 C28 C30 C32 62.5(8) . .
C27 C28 C30 C31 126.0(7) . .
C29 C28 C30 C31 -56.7(9) . .
C27 C28 C30 C33 7.1(10) . .
C29 C28 C30 C33 -175.6(7) . .
O10 C34 C35 C36 -145.6(9) . .
O10 C34 C35 C40 38.0(14) . .
C40 C35 C36 C37 0.8(16) . .
C34 C35 C36 C37 -175.9(10) . .
C35 C36 C37 C38 -1.0(17) . .
C35 C36 C37 C42 -176.7(10) . .
C36 C37 C38 C39 -0.7(17) . .
C42 C37 C38 C39 174.9(11) . .
C37 C38 C39 C40 2.6(17) . .
C37 C38 C39 C41 179.4(11) . .
C38 C39 C40 C35 -2.7(16) . .
C41 C39 C40 C35 -179.7(10) . .
C36 C35 C40 C39 1.1(15) . .
C34 C35 C40 C39 177.5(9) . .
C38 C39 C41 O8 158.1(12) . .
C40 C39 C41 O8 -24.9(19) . .
C38 C39 C41 O7 -8.5(18) . .
C40 C39 C41 O7 168.4(11) . .
C38 C39 C41 Na1 -24(2) . 2_757
C40 C39 C41 Na1 153.3(10) . 2_757
C36 C37 C42 O6 -170.9(12) . .
C38 C37 C42 O6 14(2) . .
C36 C37 C42 O5 -1.1(18) . .
C38 C37 C42 O5 -176.6(12) . .
C36 C37 C42 Zn1 -172(2) . 1_656
C38 C37 C42 Zn1 13(3) . 1_656
C36 C37 C42 Na1 -31.9(16) . .
C38 C37 C42 Na1 152.6(9) . .
O2W' Na1 C42 O6 111.8(13) . .
O2W Na1 C42 O6 -146.2(11) . .
O5 Na1 C42 O6 -147.4(19) . .
O2 Na1 C42 O6 -69.3(11) 1_656 .
O7 Na1 C42 O6 46.6(10) 2_747 .
C1 Na1 C42 O6 -55.4(10) 1_656 .
Zn1 Na1 C42 O6 -22.0(9) 1_656 .
C41 Na1 C42 O6 29.3(10) 2_747 .
O2W' Na1 C42 O5 -100.8(15) . .
O2W Na1 C42 O5 1.3(12) . .
O2 Na1 C42 O5 78.1(12) 1_656 .
O7 Na1 C42 O5 -166.0(12) 2_747 .
C1 Na1 C42 O5 92.0(12) 1_656 .
Zn1 Na1 C42 O5 125.4(13) 1_656 .
C41 Na1 C42 O5 176.7(12) 2_747 .
O2W' Na1 C42 C37 -32.5(15) . .
O2W Na1 C42 C37 69.6(11) . .
O5 Na1 C42 C37 68.3(12) . .
O2 Na1 C42 C37 146.4(10) 1_656 .
O7 Na1 C42 C37 -97.6(11) 2_747 .
C1 Na1 C42 C37 160.3(10) 1_656 .
Zn1 Na1 C42 C37 -166.3(12) 1_656 .
C41 Na1 C42 C37 -115.0(11) 2_747 .
O2W' Na1 C42 Zn1 133.8(9) . 1_656
O2W Na1 C42 Zn1 -124.1(4) . 1_656
O5 Na1 C42 Zn1 -125.4(13) . 1_656
O2 Na1 C42 Zn1 -47.3(4) 1_656 1_656
O7 Na1 C42 Zn1 68.7(3) 2_747 1_656
C1 Na1 C42 Zn1 -33.4(3) 1_656 1_656
C41 Na1 C42 Zn1 51.3(3) 2_747 1_656
C24 C23 N1 C22 -178.7(6) . .
C24 C23 N1 Fe1 7.0(10) . .
C21 C22 N1 C23 -149.9(6) . .
C21 C22 N1 Fe1 25.0(7) . .
O12 Fe1 N1 C23 -10.3(6) . .
O11 Fe1 N1 C23 -108.1(5) . .
O4 Fe1 N1 C23 100.3(6) 2_655 .
N2 Fe1 N1 C23 174.2(6) . .
O3 Fe1 N1 C23 85.8(6) 2_655 .
C8 Fe1 N1 C23 91.9(6) 2_655 .
O12 Fe1 N1 C22 175.3(5) . .
O11 Fe1 N1 C22 77.4(5) . .
O4 Fe1 N1 C22 -74.1(6) 2_655 .
N2 Fe1 N1 C22 -0.2(4) . .
O3 Fe1 N1 C22 -88.6(5) 2_655 .
C8 Fe1 N1 C22 -82.5(5) 2_655 .
C12 C20 N2 C21 172.2(6) . .
C12 C20 N2 Fe1 0.0(9) . .
C22 C21 N2 C20 -125.5(6) . .
C22 C21 N2 Fe1 47.4(6) . .
O12 Fe1 N2 C20 131.2(7) . .
O11 Fe1 N2 C20 24.8(5) . .
O4 Fe1 N2 C20 -65.7(5) 2_655 .
N1 Fe1 N2 C20 145.4(5) . .
O3 Fe1 N2 C20 -125.9(5) 2_655 .
C8 Fe1 N2 C20 -95.4(5) 2_655 .
O12 Fe1 N2 C21 -41.5(9) . .
O11 Fe1 N2 C21 -147.9(5) . .
O4 Fe1 N2 C21 121.6(4) 2_655 .
N1 Fe1 N2 C21 -27.3(4) . .
O3 Fe1 N2 C21 61.4(4) 2_655 .
C8 Fe1 N2 C21 91.9(5) 2_655 .
O2 C1 O1 Zn1 23.7(16) . .
C2 C1 O1 Zn1 -149.7(6) . .
Na1 C1 O1 Zn1 13.2(8) 1_454 .
O6 Zn1 O1 C1 -74.3(10) 1_454 .
O8 Zn1 O1 C1 67.4(9) 2_646 .
O1W Zn1 O1 C1 169.3(9) . .
C42 Zn1 O1 C1 -61.1(9) 1_454 .
Na1 Zn1 O1 C1 -13.2(8) 1_454 .
O1 C1 O2 Na1 -19.0(16) . 1_454
C2 C1 O2 Na1 154.6(6) . 1_454
O4 C8 O3 Fe1 2.9(6) . 2_645
C4 C8 O3 Fe1 -178.5(6) . 2_645
O3 C8 O4 Fe1 -3.2(7) . 2_645
C4 C8 O4 Fe1 178.3(5) . 2_645
O6 C42 O5 Na1 40(2) . .
C37 C42 O5 Na1 -128.9(9) . .
Zn1 C42 O5 Na1 48.0(11) 1_656 .
O2W' Na1 O5 C42 93.1(15) . .
O2W Na1 O5 C42 -178.7(13) . .
O2 Na1 O5 C42 -109.4(12) 1_656 .
O7 Na1 O5 C42 14.1(12) 2_747 .
C1 Na1 O5 C42 -91.4(12) 1_656 .
Zn1 Na1 O5 C42 -45.6(11) 1_656 .
C41 Na1 O5 C42 -3.3(12) 2_747 .
O5 C42 O6 Zn1 12(2) . 1_656
C37 C42 O6 Zn1 -179.6(8) . 1_656
Na1 C42 O6 Zn1 30.8(11) . 1_656
O8 C41 O7 Na1 34(2) . 2_757
C39 C41 O7 Na1 -161.0(9) . 2_757
O7 C41 O8 Zn1 5(2) . 2_656
C39 C41 O8 Zn1 -160.3(8) . 2_656
Na1 C41 O8 Zn1 20.7(11) 2_757 2_656
C11 C10 O9 C9 3.0(10) . .
C15 C10 O9 C9 -177.4(6) . .
C6 C9 O9 C10 -178.5(5) . .
C25 C26 O10 C34 -10.1(12) . .
C27 C26 O10 C34 169.6(8) . .
C35 C34 O10 C26 -178.6(8) . .
C14 C13 O11 Fe1 -142.5(5) . .
C12 C13 O11 Fe1 41.8(8) . .
O12 Fe1 O11 C13 151.7(5) . .
O4 Fe1 O11 C13 47.1(5) 2_655 .
N2 Fe1 O11 C13 -46.3(5) . .
N1 Fe1 O11 C13 -118.1(5) . .
O3 Fe1 O11 C13 32.9(7) 2_655 .
C8 Fe1 O11 C13 41.4(5) 2_655 .
C24 C29 O12 Fe1 -14.8(10) . .
C28 C29 O12 Fe1 164.5(5) . .
O11 Fe1 O12 C29 133.3(6) . .
O4 Fe1 O12 C29 -133.6(6) 2_655 .
N2 Fe1 O12 C29 28.8(11) . .
N1 Fe1 O12 C29 15.1(6) . .
O3 Fe1 O12 C29 -72.7(6) 2_655 .
C8 Fe1 O12 C29 -102.9(6) 2_655 .

loop_
_platon_squeeze_void_nr
_platon_squeeze_void_average_x
_platon_squeeze_void_average_y
_platon_squeeze_void_average_z
_platon_squeeze_void_volume
_platon_squeeze_void_count_electrons
_platon_squeeze_void_content
1 1.000 -0.257 0.238 1333 210 ' '
2 0.517 0.206 0.836 31 4 ' '
3 0.517 0.294 0.336 32 4 ' '
4 0.301 0.217 0.329 6 0 ' '
5 0.301 0.283 0.829 6 0 ' '
6 0.483 0.706 0.664 32 5 ' '
7 0.699 0.717 0.171 7 0 ' '
8 0.483 0.794 0.164 31 5 ' '
9 0.699 0.783 0.671 7 0 ' '
